data_7241720
loop_
_publ_author_name
'Klepov, Vladislav V.'
'Kocevski, Vancho'
'Besmann, Theodore M.'
'zur Loye, Hans-Conrad'

_publ_section_title
;
 Dimensional reduction upon calcium incorporation in Cs0.3(Ca0.3Ln0.7)PS4
 and Cs0.5(Ca0.5Ln0.5)PS4
;
_journal_issue 4
_journal_name_full CrystEngComm
_journal_page_first 831
_journal_page_last 840
_journal_paper_doi 10.1039/D0CE01524E
_journal_volume 23
_journal_year 2021
_chemical_formula_sum 'Ca0.5 Cs0.5 P S4 Tb0.5'
_chemical_formula_weight 325.17
_space_group_crystal_system monoclinic
_space_group_IT_number 15
_space_group_name_Hall '-C 2yc'
_space_group_name_H-M_alt 'C 1 2/c 1'
_audit_creation_method SHELXL-2018/1
_audit_update_record
;
2020-10-14 deposited with the CCDC.	2020-12-01 downloaded from the CCDC.
;
_cell_angle_alpha 90
_cell_angle_beta 103.6882(15)
_cell_angle_gamma 90
_cell_formula_units_Z 8
_cell_length_a 9.1479(4)
_cell_length_b 9.1800(4)
_cell_length_c 16.6874(7)
_cell_measurement_reflns_used 9915
_cell_measurement_temperature 300(2)
_cell_measurement_theta_max 36.28
_cell_measurement_theta_min 3.19
_cell_volume 1361.57(10)
_computing_structure_refinement 'SHELXL-2018/1 (Sheldrick, 2018)'
_diffrn_ambient_temperature 300(2)
_diffrn_measured_fraction_theta_full 0.995
_diffrn_measured_fraction_theta_max 0.996
_diffrn_measurement_device_type 'Bruker D8 QUEST'
_diffrn_radiation_type MoK\a
_diffrn_radiation_wavelength 0.71073
_diffrn_reflns_av_R_equivalents 0.0356
_diffrn_reflns_av_unetI/netI 0.0141
_diffrn_reflns_Laue_measured_fraction_full 0.995
_diffrn_reflns_Laue_measured_fraction_max 0.996
_diffrn_reflns_limit_h_max 11
_diffrn_reflns_limit_h_min -11
_diffrn_reflns_limit_k_max 11
_diffrn_reflns_limit_k_min -11
_diffrn_reflns_limit_l_max 21
_diffrn_reflns_limit_l_min -21
_diffrn_reflns_number 25062
_diffrn_reflns_point_group_measured_fraction_full 0.995
_diffrn_reflns_point_group_measured_fraction_max 0.996
_diffrn_reflns_theta_full 25.242
_diffrn_reflns_theta_max 27.490
_diffrn_reflns_theta_min 2.512
_exptl_absorpt_coefficient_mu 9.620
_exptl_absorpt_correction_T_max 0.2740
_exptl_absorpt_correction_T_min 0.1768
_exptl_absorpt_correction_type multi-scan
_exptl_absorpt_process_details
;
 Reference: Krause, L., Herbst-Irmer, R., Sheldrick G.M. & Stalke D.,
 J. Appl. Cryst. 48 (2015) 3-10.
;
_exptl_crystal_colour colourless
_exptl_crystal_density_diffrn 3.173
_exptl_crystal_description block
_exptl_crystal_F_000 1192
_exptl_crystal_size_max 0.080
_exptl_crystal_size_mid 0.060
_exptl_crystal_size_min 0.030
_refine_diff_density_max 1.045
_refine_diff_density_min -0.964
_refine_diff_density_rms 0.165
_refine_ls_extinction_method none
_refine_ls_goodness_of_fit_ref 1.140
_refine_ls_hydrogen_treatment undef
_refine_ls_matrix_type full
_refine_ls_number_parameters 60
_refine_ls_number_reflns 1562
_refine_ls_number_restraints 0
_refine_ls_restrained_S_all 1.140
_refine_ls_R_factor_all 0.0313
_refine_ls_R_factor_gt 0.0311
_refine_ls_shift/su_max 0.000
_refine_ls_shift/su_mean 0.000
_refine_ls_structure_factor_coef Fsqd
_refine_ls_weighting_details 'w=1/[\s^2^(Fo^2^)+(0.0014P)^2^+34.6131P] where P=(Fo^2^+2Fc^2^)/3'
_refine_ls_weighting_scheme calc
_refine_ls_wR_factor_gt 0.0743
_refine_ls_wR_factor_ref 0.0744
_reflns_Friedel_coverage 0.000
_reflns_number_gt 1551
_reflns_number_total 1562
_reflns_threshold_expression 'I > 2\s(I)'
_cod_data_source_file d0ce01524e2.cif
_cod_data_source_block Tb05
_cod_depositor_comments 'Adding full bibliography for 7241712--7241724.cif.'
_cod_original_sg_symbol_H-M 'C 2/c'
_cod_original_formula_sum 'Ca0.50 Cs0.50 P S4 Tb0.50'
_cod_database_code 7241720
_shelx_shelxl_version_number 2018/1
_shelx_space_group_comment
;
The symmetry employed for this shelxl refinement is uniquely defined
by the following loop, which should always be used as a source of
symmetry information in preference to the above space-group names.
They are only intended as comments.
;
_shelx_estimated_absorpt_t_min 0.513
_shelx_estimated_absorpt_t_max 0.761

loop_
_space_group_symop_operation_xyz
'x, y, z'
'-x, y, -z+1/2'
'x+1/2, y+1/2, z'
'-x+1/2, y+1/2, -z+1/2'
'-x, -y, -z'
'x, -y, z-1/2'
'-x+1/2, -y+1/2, -z'
'x+1/2, -y+1/2, z-1/2'

loop_
_atom_site_label
_atom_site_type_symbol
_atom_site_fract_x
_atom_site_fract_y
_atom_site_fract_z
_atom_site_U_iso_or_equiv
_atom_site_adp_type
_atom_site_occupancy
_atom_site_site_symmetry_order
_atom_site_calc_flag
_atom_site_refinement_flags_posn
_atom_site_refinement_flags_adp
_atom_site_refinement_flags_occupancy
_atom_site_disorder_assembly
_atom_site_disorder_group
Cs1 Cs 0.000000 0.64405(6) 0.250000 0.03261(15) Uani 1 2 d S T P . .
Tb1 Tb 0.49354(5) 0.73176(5) 0.02426(3) 0.02756(14) Uani 0.5 1 d . . P . .
Ca1 Ca 0.49354(5) 0.73176(5) 0.02426(3) 0.02756(14) Uani 0.5 1 d . . P . .
P1 P 0.27373(16) 0.48483(15) 0.09069(9) 0.0196(3) Uani 1 1 d . . . . .
S1 S 0.25160(18) 0.70197(16) 0.10975(10) 0.0277(3) Uani 1 1 d . . . . .
S2 S 0.18023(17) 0.35991(16) 0.16454(9) 0.0259(3) Uani 1 1 d . . . . .
S3 S 0.50004(16) 0.45446(17) 0.11006(10) 0.0283(3) Uani 1 1 d . . . . .
S4 S 0.1775(2) 0.4398(2) -0.03066(10) 0.0462(5) Uani 1 1 d . . . . .

loop_
_atom_site_aniso_label
_atom_site_aniso_U_11
_atom_site_aniso_U_22
_atom_site_aniso_U_33
_atom_site_aniso_U_23
_atom_site_aniso_U_13
_atom_site_aniso_U_12
Cs1 0.0358(3) 0.0314(3) 0.0331(3) 0.000 0.0130(2) 0.000
Tb1 0.0282(2) 0.0275(2) 0.0275(2) 0.00113(18) 0.00766(18) -0.01210(19)
Ca1 0.0282(2) 0.0275(2) 0.0275(2) 0.00113(18) 0.00766(18) -0.01210(19)
P1 0.0199(6) 0.0161(6) 0.0243(7) 0.0014(5) 0.0080(5) 0.0005(5)
S1 0.0324(8) 0.0180(7) 0.0341(8) 0.0004(6) 0.0106(6) 0.0061(6)
S2 0.0286(7) 0.0242(7) 0.0277(7) 0.0050(6) 0.0123(6) -0.0012(6)
S3 0.0203(7) 0.0298(7) 0.0367(8) 0.0026(6) 0.0105(6) 0.0060(6)
S4 0.0579(11) 0.0572(12) 0.0230(7) 0.0004(7) 0.0086(7) -0.0361(10)

loop_
_atom_type_symbol
_atom_type_description
_atom_type_scat_dispersion_real
_atom_type_scat_dispersion_imag
_atom_type_scat_source
P P 0.1023 0.0942 'International Tables Vol C Tables 4.2.6.8 and 6.1.1.4'
S S 0.1246 0.1234 'International Tables Vol C Tables 4.2.6.8 and 6.1.1.4'
Ca Ca 0.2262 0.3064 'International Tables Vol C Tables 4.2.6.8 and 6.1.1.4'
Cs Cs -0.3680 2.1192 'International Tables Vol C Tables 4.2.6.8 and 6.1.1.4'
Tb Tb -0.1723 4.1537 'International Tables Vol C Tables 4.2.6.8 and 6.1.1.4'

loop_
_geom_angle_atom_site_label_1
_geom_angle_atom_site_label_2
_geom_angle_atom_site_label_3
_geom_angle
_geom_angle_site_symmetry_1
_geom_angle_site_symmetry_3
_geom_angle_publ_flag
S2 Cs1 S2 111.95(5) 4 3_455 ?
S2 Cs1 S2 131.72(4) 4 2 ?
S2 Cs1 S2 98.895(17) 3_455 2 ?
S2 Cs1 S2 98.895(17) 4 . ?
S2 Cs1 S2 131.72(4) 3_455 . ?
S2 Cs1 S2 85.75(5) 2 . ?
S2 Cs1 S3 55.66(3) 4 4 ?
S2 Cs1 S3 72.45(4) 3_455 4 ?
S2 Cs1 S3 104.08(3) 2 4 ?
S2 Cs1 S3 152.91(3) . 4 ?
S2 Cs1 S3 72.45(4) 4 3_455 ?
S2 Cs1 S3 55.66(3) 3_455 3_455 ?
S2 Cs1 S3 152.91(3) 2 3_455 ?
S2 Cs1 S3 104.08(3) . 3_455 ?
S3 Cs1 S3 78.67(5) 4 3_455 ?
S2 Cs1 S1 104.11(3) 4 2 ?
S2 Cs1 S1 66.10(3) 3_455 2 ?
S2 Cs1 S1 55.51(3) 2 2 ?
S2 Cs1 S1 141.04(4) . 2 ?
S3 Cs1 S1 52.61(3) 4 2 ?
S3 Cs1 S1 112.60(3) 3_455 2 ?
S2 Cs1 S1 66.10(3) 4 . ?
S2 Cs1 S1 104.11(3) 3_455 . ?
S2 Cs1 S1 141.04(4) 2 . ?
S2 Cs1 S1 55.51(3) . . ?
S3 Cs1 S1 112.60(4) 4 . ?
S3 Cs1 S1 52.60(3) 3_455 . ?
S1 Cs1 S1 163.42(5) 2 . ?
S2 Cs1 S4 129.73(4) 4 5_565 ?
S2 Cs1 S4 65.95(5) 3_455 5_565 ?
S2 Cs1 S4 96.14(4) 2 5_565 ?
S2 Cs1 S4 65.77(5) . 5_565 ?
S3 Cs1 S4 135.95(5) 4 5_565 ?
S3 Cs1 S4 66.51(4) 3_455 5_565 ?
S1 Cs1 S4 117.51(4) 2 5_565 ?
S1 Cs1 S4 66.29(4) . 5_565 ?
S2 Cs1 S4 65.95(5) 4 6_566 ?
S2 Cs1 S4 129.73(4) 3_455 6_566 ?
S2 Cs1 S4 65.77(5) 2 6_566 ?
S2 Cs1 S4 96.14(4) . 6_566 ?
S3 Cs1 S4 66.51(4) 4 6_566 ?
S3 Cs1 S4 135.95(5) 3_455 6_566 ?
S1 Cs1 S4 66.29(4) 2 6_566 ?
S1 Cs1 S4 117.51(4) . 6_566 ?
S4 Cs1 S4 156.10(7) 5_565 6_566 ?
S2 Cs1 Tb1 70.96(2) 4 8_466 ?
S2 Cs1 Tb1 93.24(3) 3_455 8_466 ?
S2 Cs1 Tb1 71.09(2) 2 8_466 ?
S2 Cs1 Tb1 132.63(3) . 8_466 ?
S3 Cs1 Tb1 36.72(3) 4 8_466 ?
S3 Cs1 Tb1 115.39(3) 3_455 8_466 ?
S1 Cs1 Tb1 36.76(3) 2 8_466 ?
S1 Cs1 Tb1 137.02(3) . 8_466 ?
S4 Cs1 Tb1 154.17(3) 5_565 8_466 ?
S4 Cs1 Tb1 36.84(3) 6_566 8_466 ?
S2 Cs1 Tb1 93.24(3) 4 7_565 ?
S2 Cs1 Tb1 70.96(2) 3_455 7_565 ?
S2 Cs1 Tb1 132.63(3) 2 7_565 ?
S2 Cs1 Tb1 71.09(2) . 7_565 ?
S3 Cs1 Tb1 115.39(3) 4 7_565 ?
S3 Cs1 Tb1 36.72(3) 3_455 7_565 ?
S1 Cs1 Tb1 137.02(3) 2 7_565 ?
S1 Cs1 Tb1 36.76(3) . 7_565 ?
S4 Cs1 Tb1 36.84(3) 5_565 7_565 ?
S4 Cs1 Tb1 154.17(3) 6_566 7_565 ?
Tb1 Cs1 Tb1 152.108(19) 8_466 7_565 ?
S2 Ca1 S3 142.23(5) 3 5_665 ?
S2 Ca1 S1 141.22(5) 3 7_565 ?
S3 Ca1 S1 70.46(4) 5_665 7_565 ?
S2 Ca1 S4 72.37(5) 3 3 ?
S3 Ca1 S4 91.47(5) 5_665 3 ?
S1 Ca1 S4 91.13(5) 7_565 3 ?
S2 Ca1 S3 91.07(5) 3 . ?
S3 Ca1 S3 81.93(5) 5_665 . ?
S1 Ca1 S3 119.71(5) 7_565 . ?
S4 Ca1 S3 143.31(6) 3 . ?
S2 Ca1 S1 90.79(4) 3 . ?
S3 Ca1 S1 119.41(5) 5_665 . ?
S1 Ca1 S1 81.70(5) 7_565 . ?
S4 Ca1 S1 142.96(6) 3 . ?
S3 Ca1 S1 66.88(4) . . ?
S2 Ca1 S4 78.89(4) 3 5_665 ?
S3 Ca1 S4 63.76(4) 5_665 5_665 ?
S1 Ca1 S4 131.17(4) 7_565 5_665 ?
S4 Ca1 S4 74.43(7) 3 5_665 ?
S3 Ca1 S4 70.28(4) . 5_665 ?
S1 Ca1 S4 135.64(4) . 5_665 ?
S2 Ca1 P1 107.38(4) 3 . ?
S3 Ca1 P1 88.86(4) 5_665 . ?
S1 Ca1 P1 88.95(4) 7_565 . ?
S4 Ca1 P1 179.67(5) 3 . ?
S3 Ca1 P1 36.78(4) . . ?
S1 Ca1 P1 36.75(4) . . ?
S4 Ca1 P1 105.74(4) 5_665 . ?
S2 Ca1 S4 78.26(4) 3 7_565 ?
S3 Ca1 S4 130.87(4) 5_665 7_565 ?
S1 Ca1 S4 63.35(4) 7_565 7_565 ?
S4 Ca1 S4 74.14(7) 3 7_565 ?
S3 Ca1 S4 135.49(4) . 7_565 ?
S1 Ca1 S4 70.16(4) . 7_565 ?
S4 Ca1 S4 145.46(6) 5_665 7_565 ?
P1 Ca1 S4 105.62(4) . 7_565 ?
S2 Ca1 P1 35.84(4) 3 3 ?
S3 Ca1 P1 120.61(4) 5_665 3 ?
S1 Ca1 P1 119.95(4) 7_565 3 ?
S4 Ca1 P1 36.52(4) 3 3 ?
S3 Ca1 P1 120.28(4) . 3 ?
S1 Ca1 P1 119.95(4) . 3 ?
S4 Ca1 P1 73.41(4) 5_665 3 ?
P1 Ca1 P1 143.22(5) . 3 ?
S4 Ca1 P1 72.87(4) 7_565 3 ?
S2 Ca1 Cs1 124.13(3) 3 7_565 ?
S3 Ca1 Cs1 51.10(3) 5_665 7_565 ?
S1 Ca1 Cs1 51.19(3) 7_565 7_565 ?
S4 Ca1 Cs1 51.76(3) 3 7_565 ?
S3 Ca1 Cs1 133.03(4) . 7_565 ?
S1 Ca1 Cs1 132.89(3) . 7_565 ?
S4 Ca1 Cs1 85.86(3) 5_665 7_565 ?
P1 Ca1 Cs1 128.49(3) . 7_565 ?
S4 Ca1 Cs1 85.87(3) 7_565 7_565 ?
P1 Ca1 Cs1 88.29(3) 3 7_565 ?
S2 P1 S1 112.90(9) . . ?
S2 P1 S3 112.79(9) . . ?
S1 P1 S3 104.12(9) . . ?
S2 P1 S4 110.12(9) . . ?
S1 P1 S4 108.45(10) . . ?
S3 P1 S4 108.16(10) . . ?
S2 P1 Ca1 162.11(8) . . ?
S1 P1 Ca1 58.97(6) . . ?
S3 P1 Ca1 58.92(6) . . ?
S4 P1 Ca1 87.77(6) . . ?
P1 S1 Tb1 100.15(7) . 7_565 ?
P1 S1 Ca1 84.28(6) . . ?
Tb1 S1 Ca1 98.30(5) 7_565 . ?
P1 S1 Cs1 93.33(6) . . ?
Tb1 S1 Cs1 92.04(4) 7_565 . ?
Ca1 S1 Cs1 169.64(6) . . ?
P1 S2 Tb1 89.49(7) . 3_445 ?
P1 S2 Cs1 97.75(7) . 3_545 ?
Tb1 S2 Cs1 112.50(5) 3_445 3_545 ?
P1 S2 Cs1 97.58(7) . . ?
Tb1 S2 Cs1 113.14(5) 3_445 . ?
Cs1 S2 Cs1 131.72(4) 3_545 . ?
P1 S3 Tb1 99.66(7) . 5_665 ?
P1 S3 Ca1 84.30(6) . . ?
Tb1 S3 Ca1 98.07(5) 5_665 . ?
P1 S3 Cs1 93.09(6) . 3_545 ?
Tb1 S3 Cs1 92.17(4) 5_665 3_545 ?
Ca1 S3 Cs1 169.71(6) . 3_545 ?
P1 S4 Tb1 88.02(7) . 3_445 ?
P1 S4 Cs1 179.41(9) . 5_565 ?
Tb1 S4 Cs1 91.40(5) 3_445 5_565 ?

loop_
_geom_bond_atom_site_label_1
_geom_bond_atom_site_label_2
_geom_bond_distance
_geom_bond_site_symmetry_2
_geom_bond_publ_flag
Cs1 S2 3.5417(16) 4 ?
Cs1 S2 3.5417(16) 3_455 ?
Cs1 S2 3.5592(16) 2 ?
Cs1 S2 3.5592(16) . ?
Cs1 S3 3.6843(16) 4 ?
Cs1 S3 3.6843(16) 3_455 ?
Cs1 S1 3.6888(16) 2 ?
Cs1 S1 3.6888(16) . ?
Cs1 S4 3.7167(17) 5_565 ?
Cs1 S4 3.7167(17) 6_566 ?
Cs1 Tb1 4.7306(5) 8_466 ?
Cs1 Tb1 4.7306(5) 7_565 ?
Ca1 S2 2.8086(16) 3 ?
Ca1 S3 2.8306(17) 5_665 ?
Ca1 S1 2.8331(16) 7_565 ?
Ca1 S4 2.8371(17) 3 ?
Ca1 S3 2.9143(16) . ?
Ca1 S1 2.9159(16) . ?
Ca1 S4 3.375(3) 5_665 ?
Ca1 P1 3.3861(15) . ?
Ca1 S4 3.411(3) 7_565 ?
Ca1 P1 3.4425(15) 3 ?
P1 S2 2.016(2) . ?
P1 S1 2.036(2) . ?
P1 S3 2.038(2) . ?
P1 S4 2.050(2) . ?
